data_2224138
loop_
_publ_author_name
'Zhou, Jian-Cheng'
'Zhang, Zheng-Yun'
'Li, Nai-Xu'
'Zhang, Chuan-Ming'

_publ_section_title
;
 (<i>E</i>)-3-[(4-Diethylamino-2-hydroxybenzylidene)amino]benzonitrile
;
_journal_coeditor_code BX2250
_journal_issue 12
_journal_name_full 'Acta Crystallographica Section E'
_journal_page_first o3251
_journal_paper_doi 10.1107/S1600536809050144
_journal_volume 65
_journal_year 2009
_chemical_formula_iupac 'C18 H19 N3 O'
_chemical_formula_moiety 'C18 H19 N3 O'
_chemical_formula_sum 'C18 H19 N3 O'
_chemical_formula_weight 293.36
_chemical_name_systematic
;
(<i>E</i>)-3-[(4-Diethylamino-2-hydroxybenzylidene)amino]benzonitrile
;
_space_group_IT_number 2
_symmetry_cell_setting triclinic
_symmetry_space_group_name_Hall '-P 1'
_symmetry_space_group_name_H-M 'P -1'
_atom_sites_solution_hydrogens geom
_atom_sites_solution_primary direct
_atom_sites_solution_secondary difmap
_audit_creation_method SHELXL-97
_cell_angle_alpha 74.17(4)
_cell_angle_beta 79.00(4)
_cell_angle_gamma 64.65(2)
_cell_formula_units_Z 2
_cell_length_a 8.411(6)
_cell_length_b 8.519(6)
_cell_length_c 12.906(9)
_cell_measurement_reflns_used 2426
_cell_measurement_temperature 293(2)
_cell_measurement_theta_max 27.4603
_cell_measurement_theta_min 2.2649
_cell_volume 801.1(10)
_computing_cell_refinement 'CrystalClear (Rigaku, 2005)'
_computing_data_collection 'CrystalClear (Rigaku, 2005)'
_computing_data_reduction 'CrystalClear (Rigaku, 2005)'
_computing_molecular_graphics 'SHELXTL (Sheldrick, 2008)'
_computing_publication_material 'SHELXL97 (Sheldrick, 2008)'
_computing_structure_refinement 'SHELXL97 (Sheldrick, 2008)'
_computing_structure_solution 'SHELXS97 (Sheldrick, 2008)'
_diffrn_ambient_temperature 293(2)
_diffrn_detector_area_resol_mean 13.6612
_diffrn_measured_fraction_theta_full 0.989
_diffrn_measured_fraction_theta_max 0.989
_diffrn_measurement_device_type 'Rigaku SCXmini'
_diffrn_measurement_method '\w scans'
_diffrn_radiation_monochromator graphite
_diffrn_radiation_source 'fine-focus sealed tube'
_diffrn_radiation_type MoK\a
_diffrn_radiation_wavelength 0.71073
_diffrn_reflns_av_R_equivalents 0.0296
_diffrn_reflns_av_sigmaI/netI 0.0381
_diffrn_reflns_limit_h_max 10
_diffrn_reflns_limit_h_min -10
_diffrn_reflns_limit_k_max 11
_diffrn_reflns_limit_k_min -11
_diffrn_reflns_limit_l_max 16
_diffrn_reflns_limit_l_min -16
_diffrn_reflns_number 8686
_diffrn_reflns_theta_full 27.47
_diffrn_reflns_theta_max 27.47
_diffrn_reflns_theta_min 2.96
_diffrn_standards_number 0
_exptl_absorpt_coefficient_mu 0.077
_exptl_absorpt_correction_T_max 0.182
_exptl_absorpt_correction_T_min 0.092
_exptl_absorpt_correction_type multi-scan
_exptl_absorpt_process_details '(CrystalClear; Rigaku, 2005)'
_exptl_crystal_colour yellow
_exptl_crystal_density_diffrn 1.216
_exptl_crystal_density_method 'not measured'
_exptl_crystal_description Block
_exptl_crystal_F_000 312
_exptl_crystal_size_max 0.2000
_exptl_crystal_size_mid 0.2000
_exptl_crystal_size_min 0.1000
_refine_diff_density_max 0.202
_refine_diff_density_min -0.165
_refine_ls_extinction_method none
_refine_ls_goodness_of_fit_ref 1.088
_refine_ls_hydrogen_treatment mixed
_refine_ls_matrix_type full
_refine_ls_number_parameters 203
_refine_ls_number_reflns 3620
_refine_ls_number_restraints 1
_refine_ls_restrained_S_all 1.090
_refine_ls_R_factor_all 0.0819
_refine_ls_R_factor_gt 0.0560
_refine_ls_shift/su_max 0.000
_refine_ls_shift/su_mean 0.000
_refine_ls_structure_factor_coef Fsqd
_refine_ls_weighting_details 'calc w=1/[\s^2^(Fo^2^)+(0.0841P)^2^+0.0000P] where P=(Fo^2^+2Fc^2^)/3'
_refine_ls_weighting_scheme calc
_refine_ls_wR_factor_gt 0.1428
_refine_ls_wR_factor_ref 0.1590
_reflns_number_gt 2592
_reflns_number_total 3620
_reflns_threshold_expression I>2sigma(I)
_cod_data_source_file bx2250.cif
_cod_data_source_block I
_cod_original_cell_volume 801.1(9)
_cod_database_code 2224138
_cod_database_fobs_code 2224138

loop_
_symmetry_equiv_pos_as_xyz
'x, y, z'
'-x, -y, -z'

loop_
_atom_site_type_symbol
_atom_site_label
_atom_site_fract_x
_atom_site_fract_y
_atom_site_fract_z
_atom_site_U_iso_or_equiv
_atom_site_adp_type
_atom_site_calc_flag
_atom_site_refinement_flags
_atom_site_occupancy
_atom_site_disorder_assembly
_atom_site_disorder_group
C C3 0.2014(2) 1.0630(2) 0.37779(12) 0.0428(4) Uani d . 1 . .
H H3A 0.0814 1.1144 0.3988 0.051 Uiso calc R 1 . .
O O1 0.24337(15) 0.87525(17) 0.55059(9) 0.0544(3) Uani d . 1 . .
N N2 0.56035(17) 0.63888(18) 0.59125(10) 0.0456(3) Uani d . 1 . .
C C1 0.4976(2) 0.8526(2) 0.42381(12) 0.0417(4) Uani d . 1 . .
C C4 0.2656(2) 1.1212(2) 0.27203(12) 0.0415(4) Uani d . 1 . .
C C13 0.6447(2) 0.4627(2) 0.76732(12) 0.0455(4) Uani d . 1 . .
H H13A 0.5454 0.5452 0.7974 0.055 Uiso calc R 1 . .
N N1 0.15321(18) 1.24256(19) 0.19656(10) 0.0503(4) Uani d U 1 . .
C C2 0.31405(19) 0.9308(2) 0.45073(11) 0.0396(4) Uani d . 1 . .
C C11 0.6144(2) 0.7100(2) 0.49704(12) 0.0458(4) Uani d . 1 . .
H H11A 0.7348 0.6662 0.4761 0.055 Uiso calc R 1 . .
C C6 0.5599(2) 0.9187(2) 0.31953(12) 0.0485(4) Uani d . 1 . .
H H6A 0.6808 0.8729 0.3003 0.058 Uiso calc R 1 . .
C C12 0.6806(2) 0.4883(2) 0.65573(12) 0.0424(4) Uani d . 1 . .
C C9 0.2167(2) 1.3062(2) 0.08716(13) 0.0547(4) Uani d . 1 . .
H H9A 0.3286 1.3124 0.0891 0.066 Uiso calc R 1 . .
H H9B 0.1333 1.4255 0.0594 0.066 Uiso calc R 1 . .
C C17 0.8278(2) 0.3586(2) 0.61325(13) 0.0493(4) Uani d . 1 . .
H H17A 0.8512 0.3716 0.5387 0.059 Uiso calc R 1 . .
C C5 0.4508(2) 1.0469(2) 0.24531(13) 0.0490(4) Uani d . 1 . .
H H5A 0.4979 1.0858 0.1769 0.059 Uiso calc R 1 . .
C C18 0.7203(2) 0.2892(2) 0.95013(14) 0.0548(4) Uani d . 1 . .
C C14 0.7571(2) 0.3138(2) 0.83397(12) 0.0465(4) Uani d . 1 . .
C C15 0.9066(2) 0.1876(2) 0.79080(14) 0.0511(4) Uani d . 1 . .
H H15A 0.9828 0.0895 0.8358 0.061 Uiso calc R 1 . .
C C7 -0.0392(2) 1.3053(2) 0.21951(13) 0.0533(4) Uani d U 1 . .
H H7A -0.0677 1.2098 0.2678 0.064 Uiso calc R 1 . .
H H7B -0.0928 1.3357 0.1527 0.064 Uiso calc R 1 . .
C C16 0.9387(2) 0.2118(2) 0.68022(14) 0.0524(4) Uani d . 1 . .
H H16A 1.0366 0.1278 0.6502 0.063 Uiso calc R 1 . .
N N3 0.6938(2) 0.2678(3) 1.04170(13) 0.0772(5) Uani d . 1 . .
C C10 0.2415(3) 1.1884(3) 0.01095(15) 0.0798(7) Uani d . 1 . .
H H10A 0.2833 1.2364 -0.0598 0.120 Uiso calc R 1 . .
H H10B 0.1307 1.1837 0.0074 0.120 Uiso calc R 1 . .
H H10C 0.3261 1.0707 0.0370 0.120 Uiso calc R 1 . .
C C8 -0.1160(3) 1.4645(3) 0.27007(17) 0.0716(6) Uani d . 1 . .
H H8A -0.2415 1.4999 0.2842 0.107 Uiso calc R 1 . .
H H8B -0.0912 1.5606 0.2217 0.107 Uiso calc R 1 . .
H H8C -0.0644 1.4348 0.3367 0.107 Uiso calc R 1 . .
H H1A 0.342(3) 0.773(4) 0.5846(19) 0.109(8) Uiso d . 1 . .

loop_
_atom_site_aniso_label
_atom_site_aniso_U_11
_atom_site_aniso_U_22
_atom_site_aniso_U_33
_atom_site_aniso_U_12
_atom_site_aniso_U_13
_atom_site_aniso_U_23
C3 0.0344(8) 0.0488(9) 0.0402(8) -0.0142(7) -0.0010(6) -0.0073(7)
O1 0.0396(6) 0.0676(8) 0.0374(6) -0.0133(6) 0.0027(5) -0.0001(5)
N2 0.0419(8) 0.0490(8) 0.0392(7) -0.0114(6) -0.0061(6) -0.0083(6)
C1 0.0373(8) 0.0466(9) 0.0390(8) -0.0149(7) -0.0021(6) -0.0094(7)
C4 0.0416(9) 0.0429(9) 0.0383(8) -0.0158(7) -0.0052(6) -0.0064(6)
C13 0.0448(9) 0.0481(9) 0.0412(8) -0.0157(7) -0.0031(7) -0.0110(7)
N1 0.0456(7) 0.0564(9) 0.0376(7) -0.0148(6) -0.0043(6) -0.0010(6)
C2 0.0368(8) 0.0470(9) 0.0343(7) -0.0168(7) 0.0004(6) -0.0098(6)
C11 0.0369(8) 0.0526(10) 0.0441(9) -0.0137(7) -0.0029(6) -0.0117(7)
C6 0.0345(8) 0.0561(10) 0.0461(9) -0.0145(7) 0.0030(7) -0.0076(7)
C12 0.0408(8) 0.0466(9) 0.0394(8) -0.0157(7) -0.0053(6) -0.0099(7)
C9 0.0568(11) 0.0526(10) 0.0429(9) -0.0192(8) -0.0063(7) 0.0051(7)
C17 0.0516(10) 0.0518(10) 0.0418(9) -0.0161(8) -0.0019(7) -0.0146(7)
C5 0.0442(9) 0.0556(10) 0.0408(8) -0.0203(8) 0.0046(7) -0.0053(7)
C18 0.0590(11) 0.0590(11) 0.0458(10) -0.0276(9) -0.0059(8) -0.0023(8)
C14 0.0513(9) 0.0497(9) 0.0415(8) -0.0251(8) -0.0050(7) -0.0056(7)
C15 0.0520(10) 0.0435(9) 0.0543(10) -0.0166(8) -0.0121(8) -0.0039(7)
C7 0.0477(8) 0.0562(11) 0.0507(10) -0.0176(8) -0.0121(7) -0.0029(8)
C16 0.0491(10) 0.0446(10) 0.0585(11) -0.0124(8) -0.0015(8) -0.0159(8)
N3 0.0913(13) 0.0963(14) 0.0452(9) -0.0474(11) -0.0026(8) -0.0027(8)
C10 0.0944(17) 0.0927(16) 0.0488(11) -0.0326(13) -0.0029(10) -0.0197(11)
C8 0.0696(13) 0.0594(12) 0.0721(13) -0.0158(10) -0.0011(10) -0.0126(10)

loop_
_atom_type_symbol
_atom_type_description
_atom_type_scat_dispersion_real
_atom_type_scat_dispersion_imag
_atom_type_scat_source
C C 0.0033 0.0016 'International Tables Vol C Tables 4.2.6.8 and 6.1.1.4'
H H 0.0000 0.0000 'International Tables Vol C Tables 4.2.6.8 and 6.1.1.4'
N N 0.0061 0.0033 'International Tables Vol C Tables 4.2.6.8 and 6.1.1.4'
O O 0.0106 0.0060 'International Tables Vol C Tables 4.2.6.8 and 6.1.1.4'

loop_
_geom_angle_atom_site_label_1
_geom_angle_atom_site_label_2
_geom_angle_atom_site_label_3
_geom_angle_site_symmetry_1
_geom_angle_site_symmetry_3
_geom_angle
_geom_angle_publ_flag
C2 C3 C4 . . 120.82(15) ?
C2 C3 H3A . . 119.6 ?
C4 C3 H3A . . 119.6 ?
C2 O1 H1A . . 104.4(14) ?
C11 N2 C12 . . 120.13(14) ?
C6 C1 C2 . . 116.50(14) ?
C6 C1 C11 . . 121.36(15) ?
C2 C1 C11 . . 122.11(14) ?
N1 C4 C3 . . 121.23(15) ?
N1 C4 C5 . . 121.00(14) ?
C3 C4 C5 . . 117.75(15) ?
C14 C13 C12 . . 120.03(15) ?
C14 C13 H13A . . 120.0 ?
C12 C13 H13A . . 120.0 ?
C4 N1 C9 . . 122.17(15) ?
C4 N1 C7 . . 121.48(14) ?
C9 N1 C7 . . 116.19(13) ?
O1 C2 C3 . . 118.17(14) ?
O1 C2 C1 . . 120.13(14) ?
C3 C2 C1 . . 121.70(14) ?
N2 C11 C1 . . 123.02(15) ?
N2 C11 H11A . . 118.5 ?
C1 C11 H11A . . 118.5 ?
C5 C6 C1 . . 122.87(15) ?
C5 C6 H6A . . 118.6 ?
C1 C6 H6A . . 118.6 ?
C13 C12 C17 . . 118.42(15) ?
C13 C12 N2 . . 118.03(14) ?
C17 C12 N2 . . 123.44(14) ?
N1 C9 C10 . . 112.94(17) ?
N1 C9 H9A . . 109.0 ?
C10 C9 H9A . . 109.0 ?
N1 C9 H9B . . 109.0 ?
C10 C9 H9B . . 109.0 ?
H9A C9 H9B . . 107.8 ?
C16 C17 C12 . . 120.98(15) ?
C16 C17 H17A . . 119.5 ?
C12 C17 H17A . . 119.5 ?
C6 C5 C4 . . 120.24(15) ?
C6 C5 H5A . . 119.9 ?
C4 C5 H5A . . 119.9 ?
N3 C18 C14 . . 179.0(2) ?
C13 C14 C15 . . 121.09(15) ?
C13 C14 C18 . . 119.75(16) ?
C15 C14 C18 . . 119.16(16) ?
C16 C15 C14 . . 118.49(16) ?
C16 C15 H15A . . 120.8 ?
C14 C15 H15A . . 120.8 ?
N1 C7 C8 . . 112.48(16) ?
N1 C7 H7A . . 109.1 ?
C8 C7 H7A . . 109.1 ?
N1 C7 H7B . . 109.1 ?
C8 C7 H7B . . 109.1 ?
H7A C7 H7B . . 107.8 ?
C15 C16 C17 . . 120.95(16) ?
C15 C16 H16A . . 119.5 ?
C17 C16 H16A . . 119.5 ?
C9 C10 H10A . . 109.5 ?
C9 C10 H10B . . 109.5 ?
H10A C10 H10B . . 109.5 ?
C9 C10 H10C . . 109.5 ?
H10A C10 H10C . . 109.5 ?
H10B C10 H10C . . 109.5 ?
C7 C8 H8A . . 109.5 ?
C7 C8 H8B . . 109.5 ?
H8A C8 H8B . . 109.5 ?
C7 C8 H8C . . 109.5 ?
H8A C8 H8C . . 109.5 ?
H8B C8 H8C . . 109.5 ?

loop_
_geom_bond_atom_site_label_1
_geom_bond_atom_site_label_2
_geom_bond_site_symmetry_2
_geom_bond_distance
_geom_bond_publ_flag
C3 C2 . 1.379(2) ?
C3 C4 . 1.407(2) ?
C3 H3A . 0.9300 ?
O1 C2 . 1.3616(19) ?
O1 H1A . 0.98(3) ?
N2 C11 . 1.294(2) ?
N2 C12 . 1.410(2) ?
C1 C6 . 1.404(2) ?
C1 C2 . 1.410(2) ?
C1 C11 . 1.428(2) ?
C4 N1 . 1.370(2) ?
C4 C5 . 1.420(2) ?
C13 C14 . 1.390(2) ?
C13 C12 . 1.390(2) ?
C13 H13A . 0.9300 ?
N1 C9 . 1.454(2) ?
N1 C7 . 1.468(2) ?
C11 H11A . 0.9300 ?
C6 C5 . 1.363(2) ?
C6 H6A . 0.9300 ?
C12 C17 . 1.398(2) ?
C9 C10 . 1.516(3) ?
C9 H9A . 0.9700 ?
C9 H9B . 0.9700 ?
C17 C16 . 1.379(2) ?
C17 H17A . 0.9300 ?
C5 H5A . 0.9300 ?
C18 N3 . 1.139(2) ?
C18 C14 . 1.447(2) ?
C14 C15 . 1.396(2) ?
C15 C16 . 1.376(2) ?
C15 H15A . 0.9300 ?
C7 C8 . 1.502(3) ?
C7 H7A . 0.9700 ?
C7 H7B . 0.9700 ?
C16 H16A . 0.9300 ?
C10 H10A . 0.9600 ?
C10 H10B . 0.9600 ?
C10 H10C . 0.9600 ?
C8 H8A . 0.9600 ?
C8 H8B . 0.9600 ?
C8 H8C . 0.9600 ?

loop_
_geom_hbond_atom_site_label_D
_geom_hbond_atom_site_label_H
_geom_hbond_atom_site_label_A
_geom_hbond_site_symmetry_A
_geom_hbond_distance_DH
_geom_hbond_distance_HA
_geom_hbond_distance_DA
_geom_hbond_angle_DHA
O1 H1A N2 . 0.98(3) 1.70(3) 2.607(3) 153(2)
C16 H16A O1 1_645 0.93 2.60 3.504(3) 164

loop_
_cod_related_entry_id
_cod_related_entry_database
_cod_related_entry_code
1 ChemSpider 12550978
